data_7035425
loop_
_publ_author_name
'\<Cas, Daniel'
'Hurkes, Natascha'
'Spirk, Stefan'
'Belaj, Ferdinand'
'Bruhn, Clemens'
'Rechberger, Gerald N.'
'Pietschnig, Rudolf'

_publ_section_title
;
 Dimer formation upon deprotonation: synthesis and structure of a
 m-terphenyl substituted (R,S)-dilithium disiloxanolate disilanol.
;
_journal_issue 28
_journal_name_full 'Dalton transactions (Cambridge, England : 2003)'
_journal_page_first 12818
_journal_page_last 12823
_journal_paper_doi 10.1039/c5dt01992c
_journal_volume 44
_journal_year 2015
_chemical_compound_source 'synthetical product'
_chemical_formula_moiety 'C48 H54 O5 Si2, C4 H8 O'
_chemical_formula_sum 'C52 H62 O6 Si2'
_chemical_formula_weight 839.19
_chemical_name_common
'1,3-bis(2,2'',4,4'',6,6''-hexamethyl[1,1':3',1''-ter-phenyl]-2'-yl)-1,1,3,3-disiloxanetetrol tetrahydrofuran adduct'
_chemical_name_systematic
'1,3-bis(2,2'',4,4'',6,6''-hexamethyl[1,1':3',1''-ter-phenyl]-2'-yl)-1,1,3,3-disiloxanetetrol tetrahydrofuran adduct'
_space_group_crystal_system triclinic
_space_group_IT_number 2
_space_group_name_Hall '-P 1'
_space_group_name_H-M_alt 'P -1'
_symmetry_space_group_name_Hall '-P 1'
_symmetry_space_group_name_H-M 'P -1'
_atom_sites_solution_hydrogens mixed
_atom_sites_solution_primary direct
_atom_sites_solution_secondary difmap
_audit_creation_method 'manual edited SHELXL-2014/6.cif file'
_audit_update_record
;
2015-04-15 deposited with the CCDC.
2015-06-12 downloaded from the CCDC.
;
_cell_angle_alpha 91.6194(15)
_cell_angle_beta 101.2382(15)
_cell_angle_gamma 113.3622(13)
_cell_formula_units_Z 2
_cell_length_a 10.6900(4)
_cell_length_b 10.9103(4)
_cell_length_c 21.4916(7)
_cell_measurement_reflns_used 9874
_cell_measurement_temperature 100(2)
_cell_measurement_theta_max 30.86
_cell_measurement_theta_min 2.27
_cell_volume 2241.41(14)
_computing_cell_refinement 'Bruker SAINT'
_computing_data_collection 'Bruker APEX2'
_computing_data_reduction 'Bruker SAINT'
_computing_molecular_graphics 'modified ORTEP (Johnson, 1965)'
_computing_publication_material 'SHELXL-2014/6 (Sheldrick, 2014)'
_computing_structure_refinement 'SHELXL-2014/6 (Sheldrick, 2014)'
_computing_structure_solution 'SHELXS-97 (Sheldrick, 2008)'
_diffrn_ambient_temperature 100(2)
_diffrn_measured_fraction_theta_full 0.998
_diffrn_measured_fraction_theta_max 0.998
_diffrn_measurement_device_type 'Bruker APEX-II CCD'
_diffrn_measurement_method '\f and \w scans'
_diffrn_radiation_monochromator graphite
_diffrn_radiation_source 'fine-focus sealed tube'
_diffrn_radiation_type MoK\a
_diffrn_radiation_wavelength 0.71073
_diffrn_reflns_av_R_equivalents 0.0218
_diffrn_reflns_av_unetI/netI 0.0244
_diffrn_reflns_laue_measured_fraction_full 0.998
_diffrn_reflns_laue_measured_fraction_max 0.998
_diffrn_reflns_limit_h_max 15
_diffrn_reflns_limit_h_min -14
_diffrn_reflns_limit_k_max 15
_diffrn_reflns_limit_k_min -15
_diffrn_reflns_limit_l_max 30
_diffrn_reflns_limit_l_min -30
_diffrn_reflns_number 34198
_diffrn_reflns_point_group_measured_fraction_full 0.998
_diffrn_reflns_point_group_measured_fraction_max 0.998
_diffrn_reflns_theta_full 30.00
_diffrn_reflns_theta_max 30.00
_diffrn_reflns_theta_min 1.95
_exptl_absorpt_coefficient_mu 0.130
_exptl_absorpt_correction_T_max 0.746
_exptl_absorpt_correction_T_min 0.676
_exptl_absorpt_correction_type multi-scan
_exptl_absorpt_process_details 'Bruker SADABS'
_exptl_crystal_colour colourless
_exptl_crystal_density_diffrn 1.243
_exptl_crystal_description plate
_exptl_crystal_F_000 900
_exptl_crystal_size_max 0.38
_exptl_crystal_size_mid 0.36
_exptl_crystal_size_min 0.36
_refine_diff_density_max 0.597
_refine_diff_density_min -0.380
_refine_diff_density_rms 0.052
_refine_ls_extinction_method none
_refine_ls_goodness_of_fit_ref 1.031
_refine_ls_hydrogen_treatment refU
_refine_ls_matrix_type full
_refine_ls_number_parameters 591
_refine_ls_number_reflns 13054
_refine_ls_number_restraints 4
_refine_ls_restrained_S_all 1.031
_refine_ls_R_factor_all 0.0467
_refine_ls_R_factor_gt 0.0377
_refine_ls_shift/su_max 0.001
_refine_ls_shift/su_mean 0.000
_refine_ls_structure_factor_coef Fsqd
_refine_ls_weighting_details 'w=1/[\s^2^(Fo^2^)+(0.0521P)^2^+0.9867P] where P=(Fo^2^+2Fc^2^)/3'
_refine_ls_weighting_scheme calc
_refine_ls_wR_factor_gt 0.1010
_refine_ls_wR_factor_ref 0.1073
_reflns_Friedel_coverage 0.000
_reflns_number_gt 10988
_reflns_number_total 13054
_reflns_threshold_expression 'I > 2\s(I)'
_cod_data_source_file c5dt01992c2.cif
_cod_data_source_block NH210
_cod_depositor_comments 'Adding full bibliography for 7035423--7035427.cif.'
_cod_database_code 7035425
_shelx_space_group_comment
;
The symmetry employed for this shelxl refinement is uniquely defined
by the following loop, which should always be used as a source of
symmetry information in preference to the above space-group names.
They are only intended as comments.
;
_shelx_estimated_absorpt_t_min 0.952
_shelx_estimated_absorpt_t_max 0.955
_exptl_absorpt_special_details 'Bruker (2001). SADABS. Bruker AXS Inc., Madison, Wisconsin, USA.'
_shelxl_version_number 2014/6

loop_
_space_group_symop_operation_xyz
'x, y, z'
'-x, -y, -z'

loop_
_atom_site_label
_atom_site_type_symbol
_atom_site_fract_x
_atom_site_fract_y
_atom_site_fract_z
_atom_site_U_iso_or_equiv
_atom_site_adp_type
_atom_site_occupancy
_atom_site_site_symmetry_order
_atom_site_calc_flag
_atom_site_refinement_flags_posn
_atom_site_refinement_flags_adp
O1 O 0.52902(8) 0.75046(8) 0.72573(4) 0.01530(15) Uani 1 1 d . .
Si1 Si 0.61806(3) 0.74395(3) 0.79559(2) 0.01270(7) Uani 1 1 d . .
O11 O 0.71652(9) 0.66742(8) 0.78836(5) 0.02320(18) Uani 1 1 d D .
H11 H 0.673(2) 0.5863(3) 0.7729(5) 0.067(7) Uiso 1 1 d D .
O12 O 0.49586(10) 0.65768(9) 0.83203(4) 0.0294(2) Uani 1 1 d D .
H12 H 0.5088(19) 0.671(2) 0.87190(11) 0.080(8) Uiso 1 1 d D .
Si2 Si 0.36869(3) 0.72924(3) 0.69546(2) 0.01124(6) Uani 1 1 d . .
O21 O 0.30147(9) 0.77165(8) 0.74942(4) 0.01907(16) Uani 1 1 d D .
H21 H 0.2780(16) 0.7160(4) 0.77574(19) 0.095(10) Uiso 1 1 d D .
O22 O 0.36887(9) 0.83905(8) 0.64535(4) 0.01925(16) Uani 1 1 d D .
H22 H 0.3982(5) 0.8237(8) 0.61378(16) 0.083(9) Uiso 1 1 d D .
C11 C 0.72839(10) 0.91854(10) 0.83810(5) 0.01195(18) Uani 1 1 d . .
C12 C 0.82627(11) 1.01456(10) 0.80883(5) 0.01284(18) Uani 1 1 d . .
C13 C 0.89341(11) 1.14948(11) 0.83524(5) 0.0162(2) Uani 1 1 d . .
H13 H 0.9556 1.2134 0.8141 0.027(2) Uiso 1 1 calc R U
C14 C 0.87024(12) 1.19096(11) 0.89195(6) 0.0185(2) Uani 1 1 d . .
H14 H 0.9142 1.2831 0.9090 0.027(2) Uiso 1 1 calc R U
C15 C 0.78251(12) 1.09691(11) 0.92346(5) 0.0176(2) Uani 1 1 d . .
H15 H 0.7705 1.1244 0.9634 0.027(2) Uiso 1 1 calc R U
C16 C 0.71108(11) 0.96179(11) 0.89739(5) 0.01340(19) Uani 1 1 d . .
C21 C 0.87341(11) 0.97782(10) 0.75247(5) 0.01361(19) Uani 1 1 d . .
C22 C 0.82287(11) 0.99931(10) 0.69039(5) 0.01422(19) Uani 1 1 d . .
C23 C 0.87771(12) 0.97091(11) 0.64052(5) 0.0162(2) Uani 1 1 d . .
H23 H 0.8435 0.9859 0.5985 0.021(3) Uiso 1 1 calc R U
C24 C 0.98052(12) 0.92153(11) 0.65055(6) 0.0178(2) Uani 1 1 d . .
C25 C 1.03282(12) 0.90443(12) 0.71291(6) 0.0188(2) Uani 1 1 d . .
H25 H 1.1050 0.8731 0.7208 0.021(3) Uiso 1 1 calc R U
C26 C 0.98142(11) 0.93238(11) 0.76390(5) 0.0164(2) Uani 1 1 d . .
C27 C 0.71466(13) 1.05663(12) 0.67637(6) 0.0203(2) Uani 1 1 d . .
H271 H 0.7613 1.1550 0.6813 0.043(3) Uiso 1 1 calc R U
H272 H 0.6526 1.0281 0.7062 0.043(3) Uiso 1 1 calc R U
H273 H 0.6597 1.0241 0.6325 0.043(3) Uiso 1 1 calc R U
C28 C 1.03304(14) 0.88496(13) 0.59556(6) 0.0245(2) Uani 1 1 d . .
H281 H 0.9788 0.7894 0.5799 0.044(3) Uiso 1 1 calc R U
H282 H 1.1320 0.9024 0.6101 0.044(3) Uiso 1 1 calc R U
H283 H 1.0224 0.9393 0.5610 0.044(3) Uiso 1 1 calc R U
C29 C 1.04442(13) 0.91654(13) 0.83070(6) 0.0233(2) Uani 1 1 d . .
H291 H 1.1155 0.8817 0.8292 0.037(3) Uiso 1 1 calc R U
H292 H 0.9709 0.8536 0.8494 0.037(3) Uiso 1 1 calc R U
H293 H 1.0878 1.0041 0.8569 0.037(3) Uiso 1 1 calc R U
C31 C 0.62380(11) 0.86855(11) 0.93728(5) 0.01467(19) Uani 1 1 d . .
C32 C 0.48905(12) 0.86000(11) 0.93782(5) 0.0168(2) Uani 1 1 d . .
C33 C 0.41020(12) 0.76945(12) 0.97424(6) 0.0198(2) Uani 1 1 d . .
H33 H 0.3181 0.7615 0.9734 0.028(3) Uiso 1 1 calc R U
C34 C 0.46101(13) 0.69030(12) 1.01179(5) 0.0208(2) Uani 1 1 d . .
C35 C 0.59597(13) 0.70361(12) 1.01228(6) 0.0216(2) Uani 1 1 d . .
H35 H 0.6333 0.6518 1.0383 0.028(3) Uiso 1 1 calc R U
C36 C 0.67847(12) 0.79090(12) 0.97559(5) 0.0177(2) Uani 1 1 d . .
C37 C 0.42877(13) 0.94507(13) 0.89958(6) 0.0223(2) Uani 1 1 d . .
H371 H 0.3349 0.9254 0.9063 0.047(3) Uiso 1 1 calc R U
H372 H 0.4231 0.9249 0.8541 0.047(3) Uiso 1 1 calc R U
H373 H 0.4890 1.0403 0.9134 0.047(3) Uiso 1 1 calc R U
C38 C 0.37126(16) 0.59484(14) 1.05066(7) 0.0304(3) Uani 1 1 d . .
H381 H 0.3005 0.5155 1.0225 0.054(3) Uiso 1 1 calc R U
H382 H 0.3249 0.6399 1.0718 0.054(3) Uiso 1 1 calc R U
H383 H 0.4300 0.5671 1.0830 0.054(3) Uiso 1 1 calc R U
C39 C 0.82354(13) 0.79955(14) 0.97703(7) 0.0267(3) Uani 1 1 d . .
H391 H 0.8525 0.7573 1.0134 0.051(3) Uiso 1 1 calc R U
H392 H 0.8891 0.8941 0.9813 0.051(3) Uiso 1 1 calc R U
H393 H 0.8232 0.7529 0.9373 0.051(3) Uiso 1 1 calc R U
C41 C 0.26587(10) 0.55122(10) 0.65486(5) 0.01110(17) Uani 1 1 d . .
C42 C 0.16916(10) 0.44850(10) 0.68185(5) 0.01195(18) Uani 1 1 d . .
C43 C 0.10398(11) 0.31627(11) 0.65154(5) 0.0156(2) Uani 1 1 d . .
H43 H 0.0413 0.2481 0.6707 0.024(2) Uiso 1 1 calc R U
C44 C 0.12980(12) 0.28367(11) 0.59384(5) 0.0181(2) Uani 1 1 d . .
H44 H 0.0861 0.1935 0.5740 0.024(2) Uiso 1 1 calc R U
C45 C 0.21977(12) 0.38364(11) 0.56545(5) 0.0170(2) Uani 1 1 d . .
H45 H 0.2354 0.3619 0.5254 0.024(2) Uiso 1 1 calc R U
C46 C 0.28790(11) 0.51622(10) 0.59509(5) 0.01263(18) Uani 1 1 d . .
C51 C 0.12688(10) 0.47615(10) 0.74152(5) 0.01208(18) Uani 1 1 d . .
C52 C 0.02711(11) 0.53152(11) 0.73772(5) 0.01467(19) Uani 1 1 d . .
C53 C -0.00558(12) 0.56552(11) 0.79355(5) 0.0176(2) Uani 1 1 d . .
H53 H -0.0717 0.6042 0.7910 0.025(3) Uiso 1 1 calc R U
C54 C 0.05664(12) 0.54407(11) 0.85319(5) 0.0172(2) Uani 1 1 d . .
C55 C 0.14893(12) 0.48231(11) 0.85559(5) 0.0165(2) Uani 1 1 d . .
H55 H 0.1897 0.4647 0.8958 0.025(3) Uiso 1 1 calc R U
C56 C 0.18332(11) 0.44547(10) 0.80047(5) 0.01408(19) Uani 1 1 d . .
C57 C -0.04431(13) 0.55425(14) 0.67426(6) 0.0226(2) Uani 1 1 d . .
H571 H -0.1090 0.5940 0.6810 0.040(3) Uiso 1 1 calc R U
H572 H -0.0964 0.4682 0.6471 0.040(3) Uiso 1 1 calc R U
H573 H 0.0260 0.6154 0.6534 0.040(3) Uiso 1 1 calc R U
C58 C 0.02123(14) 0.58489(13) 0.91298(6) 0.0245(3) Uani 1 1 d . .
H581 H 0.0630 0.5513 0.9496 0.049(3) Uiso 1 1 calc R U
H582 H -0.0805 0.5466 0.9078 0.049(3) Uiso 1 1 calc R U
H583 H 0.0583 0.6831 0.9203 0.049(3) Uiso 1 1 calc R U
C59 C 0.27448(13) 0.36854(12) 0.80462(6) 0.0198(2) Uani 1 1 d . .
H591 H 0.3189 0.3719 0.8494 0.041(3) Uiso 1 1 calc R U
H592 H 0.3468 0.4091 0.7805 0.041(3) Uiso 1 1 calc R U
H593 H 0.2170 0.2748 0.7867 0.041(3) Uiso 1 1 calc R U
C61 C 0.37950(11) 0.61781(10) 0.55932(5) 0.01302(18) Uani 1 1 d . .
C62 C 0.31923(11) 0.68149(12) 0.51415(5) 0.0163(2) Uani 1 1 d . .
C63 C 0.40392(12) 0.77625(12) 0.48099(5) 0.0189(2) Uani 1 1 d . .
H63 H 0.3630 0.8193 0.4508 0.026(3) Uiso 1 1 calc R U
C64 C 0.54677(12) 0.80939(11) 0.49092(5) 0.0170(2) Uani 1 1 d . .
C65 C 0.60310(11) 0.74242(11) 0.53428(5) 0.0155(2) Uani 1 1 d . .
H65 H 0.7000 0.7625 0.5409 0.026(3) Uiso 1 1 calc R U
C66 C 0.52253(11) 0.64687(11) 0.56848(5) 0.01409(19) Uani 1 1 d . .
C67 C 0.16512(13) 0.64949(15) 0.50157(6) 0.0252(3) Uani 1 1 d . .
H671 H 0.1441 0.7095 0.4722 0.043(3) Uiso 1 1 calc R U
H672 H 0.1396 0.6623 0.5419 0.043(3) Uiso 1 1 calc R U
H673 H 0.1114 0.5560 0.4824 0.043(3) Uiso 1 1 calc R U
C68 C 0.63859(14) 0.91397(13) 0.45607(6) 0.0247(2) Uani 1 1 d . .
H681 H 0.5802 0.9409 0.4232 0.047(3) Uiso 1 1 calc R U
H682 H 0.6924 0.8764 0.4359 0.047(3) Uiso 1 1 calc R U
H683 H 0.7029 0.9926 0.4864 0.047(3) Uiso 1 1 calc R U
C69 C 0.59165(13) 0.57690(13) 0.61303(6) 0.0222(2) Uani 1 1 d . .
H691 H 0.5885 0.4971 0.5894 0.051(3) Uiso 1 1 calc R U
H692 H 0.5423 0.5497 0.6476 0.051(3) Uiso 1 1 calc R U
H693 H 0.6892 0.6382 0.6311 0.051(3) Uiso 1 1 calc R U
O71 O 0.59140(10) 0.39413(9) 0.74554(5) 0.02523(19) Uani 1 1 d . .
C72 C 0.65829(14) 0.32130(12) 0.78243(6) 0.0234(2) Uani 1 1 d . .
H721 H 0.7110 0.3720 0.8249 0.029(3) Uiso 1 1 calc R U
H722 H 0.7235 0.3036 0.7603 0.029(3) Uiso 1 1 calc R U
C73 C 0.53962(15) 0.19066(13) 0.78892(6) 0.0270(3) Uani 1 1 d . .
H731 H 0.5009 0.2007 0.8261 0.032(3) Uiso 1 1 calc R U
H732 H 0.5713 0.1169 0.7937 0.032(3) Uiso 1 1 calc R U
C74 C 0.43101(14) 0.16406(12) 0.72586(7) 0.0258(3) Uani 1 1 d . .
H741 H 0.4265 0.0884 0.6977 0.017(2) Uiso 1 1 calc R U
H742 H 0.3370 0.1432 0.7339 0.017(2) Uiso 1 1 calc R U
C75 C 0.48447(15) 0.29605(13) 0.69613(7) 0.0276(3) Uani 1 1 d . .
H751 H 0.5235 0.2850 0.6593 0.034(3) Uiso 1 1 calc R U
H752 H 0.4075 0.3244 0.6813 0.034(3) Uiso 1 1 calc R U

loop_
_atom_site_aniso_label
_atom_site_aniso_U_11
_atom_site_aniso_U_22
_atom_site_aniso_U_33
_atom_site_aniso_U_23
_atom_site_aniso_U_13
_atom_site_aniso_U_12
O1 0.0127(3) 0.0150(4) 0.0160(3) 0.0001(3) 0.0016(3) 0.0042(3)
Si1 0.01177(13) 0.00885(12) 0.01394(13) 0.00071(10) 0.00093(10) 0.00153(10)
O11 0.0179(4) 0.0137(4) 0.0349(5) -0.0027(3) -0.0030(3) 0.0077(3)
O12 0.0301(5) 0.0210(4) 0.0214(4) -0.0013(3) 0.0096(4) -0.0070(4)
Si2 0.01034(12) 0.00878(12) 0.01309(13) -0.00018(9) 0.00193(9) 0.00279(10)
O21 0.0175(4) 0.0159(4) 0.0230(4) -0.0031(3) 0.0072(3) 0.0052(3)
O22 0.0236(4) 0.0134(4) 0.0198(4) 0.0034(3) 0.0031(3) 0.0073(3)
C11 0.0101(4) 0.0103(4) 0.0137(4) 0.0010(3) 0.0012(3) 0.0031(3)
C12 0.0110(4) 0.0113(4) 0.0149(4) 0.0011(3) 0.0023(3) 0.0035(4)
C13 0.0137(5) 0.0104(4) 0.0210(5) 0.0015(4) 0.0053(4) 0.0009(4)
C14 0.0179(5) 0.0113(5) 0.0219(5) -0.0030(4) 0.0035(4) 0.0022(4)
C15 0.0178(5) 0.0150(5) 0.0180(5) -0.0018(4) 0.0043(4) 0.0049(4)
C16 0.0107(4) 0.0134(5) 0.0147(4) 0.0020(4) 0.0021(3) 0.0039(4)
C21 0.0115(4) 0.0108(4) 0.0167(5) 0.0013(4) 0.0039(3) 0.0024(4)
C22 0.0129(4) 0.0103(4) 0.0176(5) 0.0029(4) 0.0044(4) 0.0024(4)
C23 0.0170(5) 0.0116(5) 0.0172(5) 0.0026(4) 0.0058(4) 0.0020(4)
C24 0.0175(5) 0.0125(5) 0.0218(5) 0.0009(4) 0.0093(4) 0.0024(4)
C25 0.0155(5) 0.0170(5) 0.0250(5) 0.0019(4) 0.0069(4) 0.0069(4)
C26 0.0139(5) 0.0150(5) 0.0190(5) 0.0010(4) 0.0030(4) 0.0051(4)
C27 0.0207(5) 0.0215(5) 0.0227(5) 0.0082(4) 0.0063(4) 0.0116(4)
C28 0.0292(6) 0.0218(6) 0.0264(6) 0.0029(5) 0.0154(5) 0.0102(5)
C29 0.0200(5) 0.0297(6) 0.0217(5) 0.0019(5) 0.0003(4) 0.0139(5)
C31 0.0140(5) 0.0141(5) 0.0134(4) 0.0007(4) 0.0029(3) 0.0033(4)
C32 0.0150(5) 0.0175(5) 0.0162(5) 0.0000(4) 0.0032(4) 0.0051(4)
C33 0.0166(5) 0.0202(5) 0.0206(5) -0.0011(4) 0.0077(4) 0.0041(4)
C34 0.0242(6) 0.0186(5) 0.0166(5) 0.0016(4) 0.0093(4) 0.0034(4)
C35 0.0251(6) 0.0217(6) 0.0169(5) 0.0062(4) 0.0052(4) 0.0081(5)
C36 0.0168(5) 0.0190(5) 0.0157(5) 0.0034(4) 0.0025(4) 0.0060(4)
C37 0.0180(5) 0.0261(6) 0.0242(6) 0.0043(5) 0.0036(4) 0.0110(5)
C38 0.0360(7) 0.0270(7) 0.0261(6) 0.0068(5) 0.0181(5) 0.0054(6)
C39 0.0185(5) 0.0306(7) 0.0329(7) 0.0136(5) 0.0047(5) 0.0119(5)
C41 0.0102(4) 0.0106(4) 0.0118(4) 0.0009(3) 0.0021(3) 0.0037(3)
C42 0.0108(4) 0.0112(4) 0.0131(4) 0.0011(3) 0.0029(3) 0.0037(4)
C43 0.0149(5) 0.0106(4) 0.0189(5) 0.0017(4) 0.0054(4) 0.0021(4)
C44 0.0188(5) 0.0108(5) 0.0210(5) -0.0032(4) 0.0049(4) 0.0025(4)
C45 0.0184(5) 0.0152(5) 0.0158(5) -0.0032(4) 0.0052(4) 0.0051(4)
C46 0.0113(4) 0.0129(4) 0.0129(4) 0.0011(3) 0.0029(3) 0.0041(4)
C51 0.0108(4) 0.0102(4) 0.0139(4) 0.0015(3) 0.0047(3) 0.0020(3)
C52 0.0123(4) 0.0151(5) 0.0159(5) 0.0021(4) 0.0037(4) 0.0046(4)
C53 0.0142(5) 0.0172(5) 0.0220(5) 0.0008(4) 0.0072(4) 0.0058(4)
C54 0.0158(5) 0.0142(5) 0.0183(5) -0.0004(4) 0.0088(4) 0.0005(4)
C55 0.0167(5) 0.0150(5) 0.0142(5) 0.0027(4) 0.0048(4) 0.0020(4)
C56 0.0126(4) 0.0123(4) 0.0156(5) 0.0031(4) 0.0045(3) 0.0026(4)
C57 0.0219(6) 0.0304(6) 0.0200(5) 0.0028(5) 0.0018(4) 0.0167(5)
C58 0.0248(6) 0.0245(6) 0.0218(5) -0.0023(5) 0.0122(5) 0.0046(5)
C59 0.0207(5) 0.0199(5) 0.0212(5) 0.0063(4) 0.0051(4) 0.0105(4)
C61 0.0136(5) 0.0130(4) 0.0122(4) 0.0008(3) 0.0041(3) 0.0047(4)
C62 0.0153(5) 0.0206(5) 0.0138(4) 0.0030(4) 0.0033(4) 0.0081(4)
C63 0.0224(5) 0.0218(5) 0.0160(5) 0.0073(4) 0.0058(4) 0.0115(5)
C64 0.0211(5) 0.0149(5) 0.0165(5) 0.0033(4) 0.0093(4) 0.0064(4)
C65 0.0144(5) 0.0159(5) 0.0171(5) 0.0007(4) 0.0066(4) 0.0057(4)
C66 0.0140(5) 0.0147(5) 0.0151(4) 0.0018(4) 0.0045(4) 0.0069(4)
C67 0.0164(5) 0.0376(7) 0.0227(6) 0.0081(5) 0.0026(4) 0.0128(5)
C68 0.0289(6) 0.0213(6) 0.0244(6) 0.0087(5) 0.0141(5) 0.0068(5)
C69 0.0204(5) 0.0256(6) 0.0268(6) 0.0112(5) 0.0076(4) 0.0143(5)
O71 0.0275(5) 0.0136(4) 0.0307(5) 0.0001(3) -0.0002(4) 0.0077(3)
C72 0.0249(6) 0.0204(6) 0.0233(6) 0.0044(4) 0.0036(4) 0.0085(5)
C73 0.0319(7) 0.0208(6) 0.0256(6) 0.0076(5) 0.0086(5) 0.0068(5)
C74 0.0237(6) 0.0157(5) 0.0340(7) 0.0020(5) 0.0049(5) 0.0046(5)
C75 0.0289(6) 0.0190(6) 0.0276(6) 0.0024(5) -0.0015(5) 0.0059(5)

loop_
_atom_type_symbol
_atom_type_description
_atom_type_scat_dispersion_real
_atom_type_scat_dispersion_imag
_atom_type_scat_source
C C 0.0033 0.0016 'International Tables Vol C Tables 4.2.6.8 and 6.1.1.4'
H H 0.0000 0.0000 'International Tables Vol C Tables 4.2.6.8 and 6.1.1.4'
O O 0.0106 0.0060 'International Tables Vol C Tables 4.2.6.8 and 6.1.1.4'
Si Si 0.0817 0.0704 'International Tables Vol C Tables 4.2.6.8 and 6.1.1.4'

loop_
_geom_angle_atom_site_label_1
_geom_angle_atom_site_label_2
_geom_angle_atom_site_label_3
_geom_angle
_geom_angle_publ_flag
Si2 O1 Si1 136.22(5) yes
O11 Si1 O1 110.72(5) yes
O11 Si1 O12 110.88(6) yes
O1 Si1 O12 102.90(5) yes
O11 Si1 C11 109.62(5) yes
O1 Si1 C11 110.53(4) yes
O12 Si1 C11 112.04(5) yes
Si1 O11 H11 114.6(15) ?
Si1 O12 H12 120.5(14) ?
O21 Si2 O1 110.60(4) yes
O21 Si2 O22 101.56(5) yes
O1 Si2 O22 109.53(4) yes
O21 Si2 C41 114.46(4) yes
O1 Si2 C41 109.09(4) yes
O22 Si2 C41 111.37(4) yes
Si2 O21 H21 115.0(9) ?
Si2 O22 H22 109.8(6) ?
C16 C11 C12 117.61(9) ?
C16 C11 Si1 122.19(8) ?
C12 C11 Si1 120.06(8) ?
C13 C12 C11 120.52(10) ?
C13 C12 C21 116.13(9) ?
C11 C12 C21 123.13(9) ?
C14 C13 C12 120.79(10) ?
C14 C13 H13 119.6 ?
C12 C13 H13 119.6 ?
C15 C14 C13 119.41(10) ?
C15 C14 H14 120.3 ?
C13 C14 H14 120.3 ?
C14 C15 C16 121.07(10) ?
C14 C15 H15 119.5 ?
C16 C15 H15 119.5 ?
C15 C16 C11 120.36(10) ?
C15 C16 C31 116.07(9) ?
C11 C16 C31 123.50(9) ?
C22 C21 C26 119.56(10) ?
C22 C21 C12 121.96(9) ?
C26 C21 C12 118.19(9) ?
C23 C22 C21 119.13(10) ?
C23 C22 C27 119.17(10) ?
C21 C22 C27 121.67(10) ?
C24 C23 C22 122.04(10) ?
C24 C23 H23 119.0 ?
C22 C23 H23 119.0 ?
C23 C24 C25 118.19(10) ?
C23 C24 C28 121.16(11) ?
C25 C24 C28 120.65(11) ?
C26 C25 C24 121.42(11) ?
C26 C25 H25 119.3 ?
C24 C25 H25 119.3 ?
C25 C26 C21 119.59(10) ?
C25 C26 C29 119.47(10) ?
C21 C26 C29 120.93(10) ?
C22 C27 H271 109.5 ?
C22 C27 H272 109.5 ?
H271 C27 H272 109.5 ?
C22 C27 H273 109.5 ?
H271 C27 H273 109.5 ?
H272 C27 H273 109.5 ?
C24 C28 H281 109.5 ?
C24 C28 H282 109.5 ?
H281 C28 H282 109.5 ?
C24 C28 H283 109.5 ?
H281 C28 H283 109.5 ?
H282 C28 H283 109.5 ?
C26 C29 H291 109.5 ?
C26 C29 H292 109.5 ?
H291 C29 H292 109.5 ?
C26 C29 H293 109.5 ?
H291 C29 H293 109.5 ?
H292 C29 H293 109.5 ?
C36 C31 C32 119.74(10) ?
C36 C31 C16 119.54(10) ?
C32 C31 C16 120.71(10) ?
C33 C32 C31 118.76(11) ?
C33 C32 C37 119.74(11) ?
C31 C32 C37 121.49(10) ?
C34 C33 C32 122.58(11) ?
C34 C33 H33 118.7 ?
C32 C33 H33 118.7 ?
C35 C34 C33 117.72(11) ?
C35 C34 C38 122.06(12) ?
C33 C34 C38 120.22(12) ?
C34 C35 C36 122.01(11) ?
C34 C35 H35 119.0 ?
C36 C35 H35 119.0 ?
C35 C36 C31 119.13(11) ?
C35 C36 C39 119.79(11) ?
C31 C36 C39 121.08(10) ?
C32 C37 H371 109.5 ?
C32 C37 H372 109.5 ?
H371 C37 H372 109.5 ?
C32 C37 H373 109.5 ?
H371 C37 H373 109.5 ?
H372 C37 H373 109.5 ?
C34 C38 H381 109.5 ?
C34 C38 H382 109.5 ?
H381 C38 H382 109.5 ?
C34 C38 H383 109.5 ?
H381 C38 H383 109.5 ?
H382 C38 H383 109.5 ?
C36 C39 H391 109.5 ?
C36 C39 H392 109.5 ?
H391 C39 H392 109.5 ?
C36 C39 H393 109.5 ?
H391 C39 H393 109.5 ?
H392 C39 H393 109.5 ?
C46 C41 C42 117.60(9) ?
C46 C41 Si2 119.06(7) ?
C42 C41 Si2 123.33(7) ?
C43 C42 C41 120.49(9) ?
C43 C42 C51 117.04(9) ?
C41 C42 C51 122.40(9) ?
C44 C43 C42 120.85(10) ?
C44 C43 H43 119.6 ?
C42 C43 H43 119.6 ?
C45 C44 C43 119.51(10) ?
C45 C44 H44 120.2 ?
C43 C44 H44 120.2 ?
C44 C45 C46 120.86(10) ?
C44 C45 H45 119.6 ?
C46 C45 H45 119.6 ?
C45 C46 C41 120.61(10) ?
C45 C46 C61 116.65(9) ?
C41 C46 C61 122.70(9) ?
C56 C51 C52 119.86(10) ?
C56 C51 C42 120.90(9) ?
C52 C51 C42 119.23(9) ?
C53 C52 C51 119.37(10) ?
C53 C52 C57 119.70(10) ?
C51 C52 C57 120.93(10) ?
C52 C53 C54 121.46(10) ?
C52 C53 H53 119.3 ?
C54 C53 H53 119.3 ?
C55 C54 C53 118.28(10) ?
C55 C54 C58 121.58(11) ?
C53 C54 C58 120.13(11) ?
C54 C55 C56 121.90(10) ?
C54 C55 H55 119.1 ?
C56 C55 H55 119.1 ?
C55 C56 C51 118.85(10) ?
C55 C56 C59 120.06(10) ?
C51 C56 C59 121.03(10) ?
C52 C57 H571 109.5 ?
C52 C57 H572 109.5 ?
H571 C57 H572 109.5 ?
C52 C57 H573 109.5 ?
H571 C57 H573 109.5 ?
H572 C57 H573 109.5 ?
C54 C58 H581 109.5 ?
C54 C58 H582 109.5 ?
H581 C58 H582 109.5 ?
C54 C58 H583 109.5 ?
H581 C58 H583 109.5 ?
H582 C58 H583 109.5 ?
C56 C59 H591 109.5 ?
C56 C59 H592 109.5 ?
H591 C59 H592 109.5 ?
C56 C59 H593 109.5 ?
H591 C59 H593 109.5 ?
H592 C59 H593 109.5 ?
C66 C61 C62 119.57(10) ?
C66 C61 C46 121.23(9) ?
C62 C61 C46 119.16(9) ?
C63 C62 C61 119.38(10) ?
C63 C62 C67 119.60(10) ?
C61 C62 C67 121.02(10) ?
C64 C63 C62 121.80(10) ?
C64 C63 H63 119.1 ?
C62 C63 H63 119.1 ?
C65 C64 C63 117.80(10) ?
C65 C64 C68 120.51(11) ?
C63 C64 C68 121.69(11) ?
C64 C65 C66 122.41(10) ?
C64 C65 H65 118.8 ?
C66 C65 H65 118.8 ?
C65 C66 C61 118.98(10) ?
C65 C66 C69 118.70(10) ?
C61 C66 C69 122.31(10) ?
C62 C67 H671 109.5 ?
C62 C67 H672 109.5 ?
H671 C67 H672 109.5 ?
C62 C67 H673 109.5 ?
H671 C67 H673 109.5 ?
H672 C67 H673 109.5 ?
C64 C68 H681 109.5 ?
C64 C68 H682 109.5 ?
H681 C68 H682 109.5 ?
C64 C68 H683 109.5 ?
H681 C68 H683 109.5 ?
H682 C68 H683 109.5 ?
C66 C69 H691 109.5 ?
C66 C69 H692 109.5 ?
H691 C69 H692 109.5 ?
C66 C69 H693 109.5 ?
H691 C69 H693 109.5 ?
H692 C69 H693 109.5 ?
C72 O71 C75 105.27(9) ?
O71 C72 C73 104.76(10) ?
O71 C72 H721 110.8 ?
C73 C72 H721 110.8 ?
O71 C72 H722 110.8 ?
C73 C72 H722 110.8 ?
H721 C72 H722 108.9 ?
C72 C73 C74 103.33(10) ?
C72 C73 H731 111.1 ?
C74 C73 H731 111.1 ?
C72 C73 H732 111.1 ?
C74 C73 H732 111.1 ?
H731 C73 H732 109.1 ?
C75 C74 C73 103.98(10) ?
C75 C74 H741 111.0 ?
C73 C74 H741 111.0 ?
C75 C74 H742 111.0 ?
C73 C74 H742 111.0 ?
H741 C74 H742 109.0 ?
O71 C75 C74 106.33(10) ?
O71 C75 H751 110.5 ?
C74 C75 H751 110.5 ?
O71 C75 H752 110.5 ?
C74 C75 H752 110.5 ?
H751 C75 H752 108.7 ?

loop_
_geom_bond_atom_site_label_1
_geom_bond_atom_site_label_2
_geom_bond_distance
_geom_bond_publ_flag
O1 Si2 1.6298(8) yes
O1 Si1 1.6333(8) yes
Si1 O11 1.6070(9) yes
Si1 O12 1.6344(10) yes
Si1 C11 1.8852(11) yes
O11 H11 0.84 ?
O12 H12 0.84 ?
Si2 O21 1.6228(9) yes
Si2 O22 1.6331(9) yes
Si2 C41 1.8918(10) yes
O21 H21 0.84 ?
O22 H22 0.84 ?
C11 C16 1.4170(14) ?
C11 C12 1.4187(14) ?
C12 C13 1.4001(14) ?
C12 C21 1.5007(14) ?
C13 C14 1.3881(16) ?
C13 H13 0.95 ?
C14 C15 1.3837(16) ?
C14 H14 0.95 ?
C15 C16 1.4014(15) ?
C15 H15 0.95 ?
C16 C31 1.4996(15) ?
C21 C22 1.4015(15) ?
C21 C26 1.4105(15) ?
C22 C23 1.3996(15) ?
C22 C27 1.5062(15) ?
C23 C24 1.3887(16) ?
C23 H23 0.95 ?
C24 C25 1.3958(16) ?
C24 C28 1.5101(16) ?
C25 C26 1.3945(16) ?
C25 H25 0.95 ?
C26 C29 1.5081(16) ?
C27 H271 0.98 ?
C27 H272 0.98 ?
C27 H273 0.98 ?
C28 H281 0.98 ?
C28 H282 0.98 ?
C28 H283 0.98 ?
C29 H291 0.98 ?
C29 H292 0.98 ?
C29 H293 0.98 ?
C31 C36 1.4076(15) ?
C31 C32 1.4085(15) ?
C32 C33 1.3927(16) ?
C32 C37 1.5043(16) ?
C33 C34 1.3902(17) ?
C33 H33 0.95 ?
C34 C35 1.3894(18) ?
C34 C38 1.5074(17) ?
C35 C36 1.3979(16) ?
C35 H35 0.95 ?
C36 C39 1.5100(17) ?
C37 H371 0.98 ?
C37 H372 0.98 ?
C37 H373 0.98 ?
C38 H381 0.98 ?
C38 H382 0.98 ?
C38 H383 0.98 ?
C39 H391 0.98 ?
C39 H392 0.98 ?
C39 H393 0.98 ?
C41 C46 1.4187(14) ?
C41 C42 1.4187(14) ?
C42 C43 1.4014(14) ?
C42 C51 1.5008(14) ?
C43 C44 1.3881(15) ?
C43 H43 0.95 ?
C44 C45 1.3861(16) ?
C44 H44 0.95 ?
C45 C46 1.4001(14) ?
C45 H45 0.95 ?
C46 C61 1.5030(14) ?
C51 C56 1.4026(14) ?
C51 C52 1.4102(15) ?
C52 C53 1.3930(15) ?
C52 C57 1.5061(15) ?
C53 C54 1.3957(16) ?
C53 H53 0.95 ?
C54 C55 1.3927(16) ?
C54 C58 1.5113(15) ?
C55 C56 1.3999(15) ?
C55 H55 0.95 ?
C56 C59 1.5102(16) ?
C57 H571 0.98 ?
C57 H572 0.98 ?
C57 H573 0.98 ?
C58 H581 0.98 ?
C58 H582 0.98 ?
C58 H583 0.98 ?
C59 H591 0.98 ?
C59 H592 0.98 ?
C59 H593 0.98 ?
C61 C66 1.4043(14) ?
C61 C62 1.4104(15) ?
C62 C63 1.3954(15) ?
C62 C67 1.5079(16) ?
C63 C64 1.3925(16) ?
C63 H63 0.95 ?
C64 C65 1.3905(16) ?
C64 C68 1.5076(16) ?
C65 C66 1.3952(15) ?
C65 H65 0.95 ?
C66 C69 1.5028(15) ?
C67 H671 0.98 ?
C67 H672 0.98 ?
C67 H673 0.98 ?
C68 H681 0.98 ?
C68 H682 0.98 ?
C68 H683 0.98 ?
C69 H691 0.98 ?
C69 H692 0.98 ?
C69 H693 0.98 ?
O71 C72 1.4271(15) ?
O71 C75 1.4394(15) ?
C72 C73 1.5187(18) ?
C72 H721 0.99 ?
C72 H722 0.99 ?
C73 C74 1.5381(19) ?
C73 H731 0.99 ?
C73 H732 0.99 ?
C74 C75 1.5331(18) ?
C74 H741 0.99 ?
C74 H742 0.99 ?
C75 H751 0.99 ?
C75 H752 0.99 ?

loop_
_geom_hbond_atom_site_label_D
_geom_hbond_atom_site_label_H
_geom_hbond_atom_site_label_A
_geom_hbond_distance_DH
_geom_hbond_distance_HA
_geom_hbond_distance_DA
_geom_hbond_angle_DHA
O11 H11 O71 0.84 1.945(2) 2.7800(12) 172.4(16)

loop_
_geom_torsion_atom_site_label_1
_geom_torsion_atom_site_label_2
_geom_torsion_atom_site_label_3
_geom_torsion_atom_site_label_4
_geom_torsion
Si2 O1 Si1 O11 137.31(7)
Si2 O1 Si1 O12 18.78(9)
Si2 O1 Si1 C11 -101.02(8)
Si1 O1 Si2 O21 30.41(9)
Si1 O1 Si2 O22 141.55(7)
Si1 O1 Si2 C41 -96.33(8)
O11 Si1 C11 C16 -118.73(9)
O1 Si1 C11 C16 118.96(9)
O12 Si1 C11 C16 4.82(10)
O11 Si1 C11 C12 65.61(9)
O1 Si1 C11 C12 -56.70(9)
O12 Si1 C11 C12 -170.84(8)
C16 C11 C12 C13 -5.49(15)
Si1 C11 C12 C13 170.37(8)
C16 C11 C12 C21 169.01(9)
Si1 C11 C12 C21 -15.14(14)
C11 C12 C13 C14 2.79(16)
C21 C12 C13 C14 -172.08(10)
C12 C13 C14 C15 1.70(17)
C13 C14 C15 C16 -3.34(18)
C14 C15 C16 C11 0.49(17)
C14 C15 C16 C31 177.56(10)
C12 C11 C16 C15 3.87(15)
Si1 C11 C16 C15 -171.89(8)
C12 C11 C16 C31 -172.97(10)
Si1 C11 C16 C31 11.27(14)
C13 C12 C21 C22 -82.14(13)
C11 C12 C21 C22 103.14(12)
C13 C12 C21 C26 91.76(12)
C11 C12 C21 C26 -82.96(13)
C26 C21 C22 C23 2.08(15)
C12 C21 C22 C23 175.90(9)
C26 C21 C22 C27 -175.79(10)
C12 C21 C22 C27 -1.97(16)
C21 C22 C23 C24 0.24(16)
C27 C22 C23 C24 178.16(10)
C22 C23 C24 C25 -2.12(16)
C22 C23 C24 C28 176.88(10)
C23 C24 C25 C26 1.71(17)
C28 C24 C25 C26 -177.30(11)
C24 C25 C26 C21 0.56(17)
C24 C25 C26 C29 -178.07(11)
C22 C21 C26 C25 -2.48(16)
C12 C21 C26 C25 -176.53(10)
C22 C21 C26 C29 176.14(10)
C12 C21 C26 C29 2.09(16)
C15 C16 C31 C36 -97.69(12)
C11 C16 C31 C36 79.28(13)
C15 C16 C31 C32 80.98(13)
C11 C16 C31 C32 -102.05(13)
C36 C31 C32 C33 -3.01(16)
C16 C31 C32 C33 178.32(10)
C36 C31 C32 C37 177.62(10)
C16 C31 C32 C37 -1.05(16)
C31 C32 C33 C34 2.18(17)
C37 C32 C33 C34 -178.44(11)
C32 C33 C34 C35 -0.02(17)
C32 C33 C34 C38 179.48(11)
C33 C34 C35 C36 -1.34(18)
C38 C34 C35 C36 179.17(11)
C34 C35 C36 C31 0.48(18)
C34 C35 C36 C39 -178.90(12)
C32 C31 C36 C35 1.73(16)
C16 C31 C36 C35 -179.58(10)
C32 C31 C36 C39 -178.90(11)
C16 C31 C36 C39 -0.21(16)
O21 Si2 C41 C46 160.65(8)
O1 Si2 C41 C46 -74.85(9)
O22 Si2 C41 C46 46.17(9)
O21 Si2 C41 C42 -20.96(10)
O1 Si2 C41 C42 103.55(9)
O22 Si2 C41 C42 -135.44(9)
C46 C41 C42 C43 3.14(15)
Si2 C41 C42 C43 -175.27(8)
C46 C41 C42 C51 -173.98(9)
Si2 C41 C42 C51 7.61(14)
C41 C42 C43 C44 -1.64(16)
C51 C42 C43 C44 175.63(10)
C42 C43 C44 C45 -0.88(17)
C43 C44 C45 C46 1.81(18)
C44 C45 C46 C41 -0.21(17)
C44 C45 C46 C61 -178.03(10)
C42 C41 C46 C45 -2.23(15)
Si2 C41 C46 C45 176.25(8)
C42 C41 C46 C61 175.45(9)
Si2 C41 C46 C61 -6.07(13)
C43 C42 C51 C56 80.68(13)
C41 C42 C51 C56 -102.10(12)
C43 C42 C51 C52 -98.16(12)
C41 C42 C51 C52 79.05(13)
C56 C51 C52 C53 5.33(15)
C42 C51 C52 C53 -175.81(9)
C56 C51 C52 C57 -174.67(10)
C42 C51 C52 C57 4.20(15)
C51 C52 C53 C54 -1.02(16)
C57 C52 C53 C54 178.98(11)
C52 C53 C54 C55 -2.57(16)
C52 C53 C54 C58 178.66(10)
C53 C54 C55 C56 1.92(16)
C58 C54 C55 C56 -179.33(10)
C54 C55 C56 C51 2.32(16)
C54 C55 C56 C59 -174.97(10)
C52 C51 C56 C55 -5.94(15)
C42 C51 C56 C55 175.22(9)
C52 C51 C56 C59 171.33(10)
C42 C51 C56 C59 -7.51(15)
C45 C46 C61 C66 -91.54(12)
C41 C46 C61 C66 90.70(13)
C45 C46 C61 C62 86.27(13)
C41 C46 C61 C62 -91.50(13)
C66 C61 C62 C63 -2.40(16)
C46 C61 C62 C63 179.76(10)
C66 C61 C62 C67 178.07(11)
C46 C61 C62 C67 0.23(16)
C61 C62 C63 C64 0.41(17)
C67 C62 C63 C64 179.94(11)
C62 C63 C64 C65 1.47(17)
C62 C63 C64 C68 -178.66(11)
C63 C64 C65 C66 -1.41(17)
C68 C64 C65 C66 178.72(10)
C64 C65 C66 C61 -0.55(16)
C64 C65 C66 C69 178.39(10)
C62 C61 C66 C65 2.46(15)
C46 C61 C66 C65 -179.74(9)
C62 C61 C66 C69 -176.44(10)
C46 C61 C66 C69 1.36(16)
C75 O71 C72 C73 -41.83(13)
O71 C72 C73 C74 32.50(13)
C72 C73 C74 C75 -11.59(14)
C72 O71 C75 C74 34.03(14)
C73 C74 C75 O71 -12.73(14)
